data_2103369
loop_
_publ_author_name
'Marsh, Richard E.'

_publ_section_title
;
 The space groups of point group <i>C</i>~3~: some corrections, some
 comments
;
_journal_issue 5
_journal_name_full 'Acta Crystallographica Section B'
_journal_page_first 893
_journal_page_last 899
_journal_paper_doi 10.1107/S0108768102011758
_journal_volume 58
_journal_year 2002
_chemical_formula_moiety 'C35 H33 N4 O11 S2 Fe2, N H4'
_chemical_formula_sum 'C35 H37 Fe2 N5 O11 S2'
_symmetry_cell_setting trigonal
_symmetry_space_group_name_H-M 'P 31 2 1'
_cell_angle_alpha 90.00
_cell_angle_beta 90.00
_cell_angle_gamma 120.00
_cell_formula_units_Z 3
_cell_length_a 19.406
_cell_length_b 19.406
_cell_length_c 10.759
_cell_volume 3508.929
_cod_data_source_file bk0117.cif
_cod_data_source_block PIQWIV
_cod_depositor_comments
;
 Adding the _cell_formula_units_Z and _chemical_formula_moiety data items
 after consulting the original publication.

 Antanas Vaitkus,
 2017-08-03
;
_cod_original_formula_sum 'C35 H37 N5 O11 S2 Fe2'
_cod_database_code 2103369

loop_
_atom_site_label
_atom_site_fract_x
_atom_site_fract_y
_atom_site_fract_z
Fe 0.4584 -0.0276 0.1704
S 0.3300 -0.1286 0.3936
O1 0.3950 -0.0611 0.0208
O3 0.5239 0.0 0.3333
O4 0.3587 -0.0912 0.2733
O5 0.3821 -0.0728 0.4883
O6 0.252 -0.142 0.4148
O7 0.336 -0.199 0.4063
N1 0.490 -0.122 0.1368
N3 0.572 0.032 0.0708
C1 0.410 -0.196 0.1023
C3 0.544 -0.101 0.0393
C5 0.518 -0.142 0.2528
C7 0.822 0.0 0.3333
C8 0.370 -0.123 -0.0572
C9 0.373 -0.192 -0.0192
C10 0.356 -0.250 -0.0992
C11 0.316 -0.250 -0.2167
C12 0.306 -0.184 -0.2477
C13 0.339 -0.116 -0.1677
C20 0.598 -0.014 0.0333
C21 0.668 0.020 -0.0192
C22 0.724 0.104 -0.0212
C23 0.688 0.151 0.0123
C24 0.617 0.119 0.0663
C30 0.596 0.0 0.3333
C31 0.588 -0.068 0.2923
C32 0.654 -0.073 0.2908
C33 0.731 0.0 0.3333
N5 0.994 0.278 -0.0717
